data_7160977
loop_
_publ_author_name
'Bakibillah, Md'
'Hasan, Nazma'
'Singh, Rahul Kumar'
'Das, Rajesh Kumar'

_publ_section_title
;
 Hydrogen borrowing enabled Cp*Ir(III)-catalyzed C3 alkylation of indoles
 and oxindoles.
;
_journal_issue 6
_journal_name_full 'Organic &amp; biomolecular chemistry'
_journal_page_first 1295
_journal_page_last 1317
_journal_paper_doi 10.1039/d5ob01852h
_journal_volume 24
_journal_year 2026
_chemical_formula_moiety 'C24 H28 Cl F Ir N3 O'
_chemical_formula_sum 'C24 H28 Cl F Ir N3 O'
_chemical_formula_weight 621.14
_space_group_crystal_system monoclinic
_space_group_IT_number 14
_space_group_name_Hall '-P 2ybc'
_space_group_name_H-M_alt 'P 1 21/c 1'
_atom_sites_solution_hydrogens geom
_audit_update_record
;
2025-04-24 deposited with the CCDC.	2026-01-08 downloaded from the CCDC.
;
_cell_angle_alpha 90
_cell_angle_beta 94.242(2)
_cell_angle_gamma 90
_cell_formula_units_Z 4
_cell_length_a 17.2778(15)
_cell_length_b 7.6362(7)
_cell_length_c 17.0623(15)
_cell_measurement_reflns_used 9309
_cell_measurement_temperature 200.(2)
_cell_measurement_theta_max 26.4122
_cell_measurement_theta_min 2.7474
_cell_volume 2245.0(3)
_computing_cell_refinement 'SAINT V8.40B (Bruker AXS LLC, 2019)'
_computing_data_reduction 'SAINT V8.40B (Bruker AXS LLC, 2019)'
_computing_structure_refinement 'SHELXL-2019/1 (Sheldrick, 2019)'
_computing_structure_solution 'XT, VERSION 2018/2'
_diffrn_ambient_temperature 200.(2)
_diffrn_detector_area_resol_mean 7.3910
_diffrn_measured_fraction_theta_full 0.991
_diffrn_measured_fraction_theta_max 0.991
_diffrn_measurement_device_type Bruker
_diffrn_radiation_type MoK\a
_diffrn_radiation_wavelength 0.71073
_diffrn_reflns_av_R_equivalents 0.0552
_diffrn_reflns_av_unetI/netI 0.0191
_diffrn_reflns_limit_h_max 21
_diffrn_reflns_limit_h_min -21
_diffrn_reflns_limit_k_max 9
_diffrn_reflns_limit_k_min -9
_diffrn_reflns_limit_l_max 21
_diffrn_reflns_limit_l_min -21
_diffrn_reflns_number 82895
_diffrn_reflns_theta_full 25.24
_diffrn_reflns_theta_max 26.51
_diffrn_reflns_theta_min 2.75
_exptl_absorpt_coefficient_mu 6.096
_exptl_absorpt_correction_T_max 0.7454
_exptl_absorpt_correction_T_min 0.362
_exptl_absorpt_correction_type multi-scan
_exptl_absorpt_process_details
;
Krause, L., Herbst-Irmer, R., Sheldrick, G. M., Stalke, D. (2015).
"Comparison of silver and molybdenum microfocus X-ray sources for
single-crystal structure determination"
J. Appl. Cryst. 48, 3-10.
doi:10.1107/S1600576714022985
;
_exptl_crystal_colour Red
_exptl_crystal_density_diffrn 1.838
_exptl_crystal_density_method 'not measured'
_exptl_crystal_description Block
_exptl_crystal_F_000 1216
_exptl_crystal_size_max 0.365
_exptl_crystal_size_mid 0.288
_exptl_crystal_size_min 0.262
_refine_diff_density_max 1.738
_refine_diff_density_min -0.740
_refine_ls_extinction_coef 0.00247(16)
_refine_ls_extinction_method 'SHELXL-2019/1 (Sheldrick 2019)'
_refine_ls_goodness_of_fit_ref 1.083
_refine_ls_hydrogen_treatment constr
_refine_ls_matrix_type full
_refine_ls_number_parameters 288
_refine_ls_number_reflns 4621
_refine_ls_number_restraints 0
_refine_ls_restrained_S_all 1.083
_refine_ls_R_factor_all 0.0223
_refine_ls_R_factor_gt 0.0193
_refine_ls_shift/su_max 0.003
_refine_ls_shift/su_mean 0.000
_refine_ls_structure_factor_coef Fsqd
_refine_ls_weighting_details 'w=1/[\s^2^(Fo^2^)+(0.0196P)^2^+4.0283P] where P=(Fo^2^+2Fc^2^)/3'
_refine_ls_weighting_scheme calc
_refine_ls_wR_factor_gt 0.0452
_refine_ls_wR_factor_ref 0.0476
_reflns_Friedel_coverage 0.000
_reflns_number_gt 4308
_reflns_number_total 4621
_reflns_threshold_expression 'I > 2\s(I)'
_cod_data_source_file d5ob01852h2.cif
_cod_data_source_block NBU_BN_05_JR
_cod_depositor_comments
;
The following automatic conversions were performed:

data item '_exptl_absorpt_correction_type' value 'Multi-Scan' was
changed to 'multi-scan' in accordance with the
/home/data/users/saulius/crontab/automatic-downloads/rss-feeds/RSC/lib/dictionaries/cif_core.dic
dictionary named 'cif_core.dic' version 2.4.2 last updated on
2011-04-26.

Automatic conversion script
Id: cif_fix_values 8170 2020-07-09 18:12:32Z antanas 
;
_cod_database_code 7160977
_olex2_refinement_description
;
1.a Aromatic/amide H refined with riding coordinates:
 C4(H4), C6(H6), C7(H7), C14(H14), C15(H15), C17(H17), C18(H18)
1.b Idealised Me refined as rotating group:
 C1(H1A,H1B,H1C), C19(H19A,H19B,H19C), C20(H20A,H20B,H20C), C21(H21A,H21B,
 H21C), C22(H22A,H22B,H22C), C23(H23A,H23B,H23C), C24(H24A,H24B,H24C)
;

loop_
_space_group_symop_operation_xyz
'x, y, z'
'-x, y+1/2, -z+1/2'
'-x, -y, -z'
'x, -y-1/2, z-1/2'

loop_
_atom_site_type_symbol
_atom_site_label
_atom_site_fract_x
_atom_site_fract_y
_atom_site_fract_z
_atom_site_U_iso_or_equiv
_atom_site_adp_type
_atom_site_calc_flag
_atom_site_refinement_flags_adp
_atom_site_refinement_flags_occupancy
_atom_site_refinement_flags_posn
_atom_site_occupancy
_atom_site_disorder_assembly
_atom_site_disorder_group
Ir Ir1 0.80784(2) 0.54513(2) 0.49155(2) 0.01746(6) Uani d . . . 1 . .
Cl Cl1 0.90136(4) 0.33998(10) 0.44526(4) 0.02513(15) Uani d . . . 1 . .
F F2 1.01347(12) 0.5149(3) 0.74545(12) 0.0435(5) Uani d . . . 1 . .
O O2 0.69122(13) 0.1990(3) 0.62947(13) 0.0339(5) Uani d . . . 1 . .
N N2 0.85300(14) 0.4706(3) 0.60325(14) 0.0191(5) Uani d . . . 1 . .
N N3 0.73596(13) 0.3360(3) 0.51987(14) 0.0197(5) Uani d . . . 1 . .
N N4 0.53195(16) 0.0222(4) 0.28709(17) 0.0331(6) Uani d . . . 1 . .
C C1 0.6399(2) 0.6440(5) 0.3962(3) 0.0453(10) Uani d . . . 1 . .
H H1A 0.612007 0.743874 0.371533 0.068000 Uiso calc U . R 1 . .
H H1B 0.611116 0.599018 0.439242 0.068000 Uiso calc U . R 1 . .
H H1C 0.644853 0.551556 0.357002 0.068000 Uiso calc U . R 1 . .
C C2 0.81794(18) 0.8257(4) 0.50832(18) 0.0253(6) Uani d . . . 1 . .
C C3 0.78757(19) 0.7016(4) 0.38598(18) 0.0279(7) Uani d . . . 1 . .
C C4 0.92180(17) 0.5193(4) 0.63745(18) 0.0246(6) Uani d . . . 1 . .
H H4 0.955603 0.590755 0.609762 0.030000 Uiso calc U . R 1 . .
C C5 0.94345(18) 0.4656(4) 0.71299(19) 0.0270(7) Uani d . . . 1 . .
C C6 0.89636(19) 0.3626(4) 0.75545(18) 0.0282(7) Uani d . . . 1 . .
H H6 0.911364 0.328044 0.807872 0.034000 Uiso calc U . R 1 . .
C C7 0.82625(18) 0.3117(4) 0.71826(17) 0.0259(6) Uani d . . . 1 . .
H H7 0.791776 0.240032 0.744999 0.031000 Uiso calc U . R 1 . .
C C8 0.80647(16) 0.3649(4) 0.64251(16) 0.0201(6) Uani d . . . 1 . .
C C9 0.73747(18) 0.7712(4) 0.50498(19) 0.0268(6) Uani d . . . 1 . .
C C10 0.84948(18) 0.7810(4) 0.43628(18) 0.0258(6) Uani d . . . 1 . .
C C11 0.71903(18) 0.7015(4) 0.4277(2) 0.0291(7) Uani d . . . 1 . .
C C12 0.73681(16) 0.2944(4) 0.59629(17) 0.0221(6) Uani d . . . 1 . .
C C13 0.68256(16) 0.2542(4) 0.46408(17) 0.0206(6) Uani d . . . 1 . .
C C14 0.70826(17) 0.2058(4) 0.39169(18) 0.0274(7) Uani d . . . 1 . .
H H14 0.760919 0.226069 0.381842 0.033000 Uiso calc U . R 1 . .
C C15 0.65941(17) 0.1291(5) 0.33386(19) 0.0291(7) Uani d . . . 1 . .
H H15 0.678980 0.098216 0.285139 0.035000 Uiso calc U . R 1 . .
C C16 0.58153(17) 0.0963(4) 0.34590(18) 0.0251(6) Uani d . . . 1 . .
C C17 0.55600(17) 0.1429(4) 0.41904(18) 0.0266(6) Uani d . . . 1 . .
H H17 0.503665 0.120509 0.429482 0.032000 Uiso calc U . R 1 . .
C C18 0.60531(17) 0.2211(4) 0.47659(18) 0.0258(6) Uani d . . . 1 . .
H H18 0.585995 0.252487 0.525363 0.031000 Uiso calc U . R 1 . .
C C19 0.6820(2) 0.7982(5) 0.5666(2) 0.0439(9) Uani d . . . 1 . .
H H19A 0.657311 0.913267 0.559529 0.066000 Uiso calc U . R 1 . .
H H19B 0.709945 0.792437 0.618677 0.066000 Uiso calc U . R 1 . .
H H19C 0.642099 0.706710 0.562302 0.066000 Uiso calc U . R 1 . .
C C20 0.8610(2) 0.9195(5) 0.5745(2) 0.0385(8) Uani d . . . 1 . .
H H20A 0.859683 1.045719 0.564152 0.058000 Uiso calc U . R 1 . .
H H20B 0.914988 0.879185 0.579386 0.058000 Uiso calc U . R 1 . .
H H20C 0.836659 0.895199 0.623407 0.058000 Uiso calc U . R 1 . .
C C21 0.9303(2) 0.8171(5) 0.4153(2) 0.0392(9) Uani d . . . 1 . .
H H21A 0.936891 0.943329 0.407825 0.059000 Uiso calc U . R 1 . .
H H21B 0.939746 0.755536 0.366503 0.059000 Uiso calc U . R 1 . .
H H21C 0.967209 0.776191 0.457682 0.059000 Uiso calc U . R 1 . .
C C22 0.7937(3) 0.6458(5) 0.30289(19) 0.0453(9) Uani d . . . 1 . .
H H22A 0.791992 0.749246 0.268785 0.068000 Uiso calc U . R 1 . .
H H22B 0.750320 0.567984 0.286766 0.068000 Uiso calc U . R 1 . .
H H22C 0.842814 0.583676 0.298520 0.068000 Uiso calc U . R 1 . .
C C23 0.5629(2) -0.0387(5) 0.2159(2) 0.0361(8) Uani d . . . 1 . .
H H23A 0.520469 -0.080321 0.179362 0.054000 Uiso calc U . R 1 . .
H H23B 0.599432 -0.134732 0.228237 0.054000 Uiso calc U . R 1 . .
H H23C 0.590022 0.057678 0.191594 0.054000 Uiso calc U . R 1 . .
C C24 0.45839(19) -0.0470(5) 0.3068(2) 0.0347(8) Uani d . . . 1 . .
H H24A 0.433688 -0.109180 0.261321 0.052000 Uiso calc U . R 1 . .
H H24B 0.424820 0.049290 0.321378 0.052000 Uiso calc U . R 1 . .
H H24C 0.466556 -0.128256 0.351091 0.052000 Uiso calc U . R 1 . .

loop_
_atom_site_aniso_label
_atom_site_aniso_U_11
_atom_site_aniso_U_22
_atom_site_aniso_U_33
_atom_site_aniso_U_12
_atom_site_aniso_U_13
_atom_site_aniso_U_23
Ir1 0.01863(7) 0.01681(7) 0.01710(8) -0.00061(4) 0.00240(4) 0.00117(4)
Cl1 0.0223(3) 0.0274(4) 0.0262(4) 0.0020(3) 0.0056(3) -0.0030(3)
F2 0.0313(11) 0.0656(15) 0.0321(11) -0.0109(10) -0.0087(9) 0.0033(10)
O2 0.0330(12) 0.0432(14) 0.0260(11) -0.0155(11) 0.0058(9) 0.0069(10)
N2 0.0195(12) 0.0203(12) 0.0181(12) 0.0012(9) 0.0041(9) -0.0005(9)
N3 0.0188(11) 0.0188(12) 0.0217(12) -0.0033(9) 0.0019(9) 0.0022(10)
N4 0.0264(14) 0.0415(17) 0.0313(15) -0.0106(12) 0.0019(11) -0.0076(13)
C1 0.0328(18) 0.035(2) 0.065(3) 0.0016(16) -0.0176(17) 0.0089(19)
C2 0.0300(16) 0.0177(14) 0.0284(16) 0.0011(12) 0.0039(12) 0.0035(12)
C3 0.0384(17) 0.0200(15) 0.0251(15) 0.0048(13) 0.0002(13) 0.0057(12)
C4 0.0223(14) 0.0273(16) 0.0244(15) -0.0022(12) 0.0020(12) 0.0006(12)
C5 0.0229(15) 0.0327(18) 0.0246(16) -0.0001(13) -0.0031(12) -0.0031(13)
C6 0.0361(17) 0.0288(16) 0.0195(14) 0.0048(14) 0.0011(12) 0.0032(13)
C7 0.0315(16) 0.0243(15) 0.0228(15) 0.0004(12) 0.0088(12) 0.0021(12)
C8 0.0216(13) 0.0181(13) 0.0213(14) 0.0016(11) 0.0071(11) 0.0005(11)
C9 0.0283(15) 0.0177(14) 0.0349(17) 0.0047(12) 0.0066(13) 0.0046(13)
C10 0.0321(16) 0.0191(14) 0.0267(16) -0.0001(12) 0.0059(12) 0.0077(12)
C11 0.0279(16) 0.0201(15) 0.0382(18) 0.0033(12) -0.0041(13) 0.0063(13)
C12 0.0214(14) 0.0219(14) 0.0237(15) -0.0019(11) 0.0054(11) -0.0006(12)
C13 0.0226(14) 0.0178(13) 0.0216(14) -0.0020(11) 0.0028(11) 0.0022(11)
C14 0.0204(14) 0.0333(17) 0.0294(16) -0.0059(13) 0.0069(12) -0.0039(13)
C15 0.0246(15) 0.0374(18) 0.0260(16) -0.0055(14) 0.0062(12) -0.0079(14)
C16 0.0240(15) 0.0238(15) 0.0271(16) -0.0036(12) 0.0001(12) 0.0015(12)
C17 0.0180(14) 0.0314(17) 0.0309(16) -0.0026(12) 0.0039(12) 0.0016(14)
C18 0.0216(14) 0.0317(17) 0.0245(15) 0.0002(12) 0.0046(11) -0.0015(13)
C19 0.046(2) 0.0349(19) 0.054(2) 0.0078(17) 0.0254(18) 0.0032(18)
C20 0.053(2) 0.0247(17) 0.0366(19) -0.0045(16) -0.0021(16) -0.0068(15)
C21 0.0352(18) 0.0350(19) 0.049(2) -0.0028(15) 0.0151(16) 0.0166(17)
C22 0.076(3) 0.039(2) 0.0204(17) 0.003(2) 0.0021(17) 0.0041(15)
C23 0.0328(18) 0.042(2) 0.0333(19) -0.0103(15) 0.0017(14) -0.0101(15)
C24 0.0252(16) 0.040(2) 0.0383(19) -0.0096(14) 0.0007(14) -0.0045(15)

loop_
_atom_type_symbol
_atom_type_description
_atom_type_scat_dispersion_real
_atom_type_scat_dispersion_imag
_atom_type_scat_source
C C 0.0033 0.0016 'International Tables Vol C Tables 4.2.6.8 and 6.1.1.4'
Cl Cl 0.1484 0.1585 'International Tables Vol C Tables 4.2.6.8 and 6.1.1.4'
F F 0.0171 0.0103 'International Tables Vol C Tables 4.2.6.8 and 6.1.1.4'
N N 0.0061 0.0033 'International Tables Vol C Tables 4.2.6.8 and 6.1.1.4'
O O 0.0106 0.0060 'International Tables Vol C Tables 4.2.6.8 and 6.1.1.4'
H H 0.0000 0.0000 'International Tables Vol C Tables 4.2.6.8 and 6.1.1.4'
Ir Ir -1.4442 7.9887 'International Tables Vol C Tables 4.2.6.8 and 6.1.1.4'

loop_
_geom_angle_atom_site_label_1
_geom_angle_atom_site_label_2
_geom_angle_atom_site_label_3
_geom_angle_site_symmetry_1
_geom_angle_site_symmetry_3
_geom_angle
_geom_angle_publ_flag
N2 Ir1 Cl1 . . 84.72(7) ?
N2 Ir1 N3 . . 76.69(9) ?
N2 Ir1 C2 . . 97.37(11) ?
N2 Ir1 C3 . . 159.49(11) ?
N2 Ir1 C9 . . 107.49(11) ?
N2 Ir1 C10 . . 120.54(11) ?
N2 Ir1 C11 . . 144.21(11) ?
N3 Ir1 Cl1 . . 90.19(7) ?
N3 Ir1 C2 . . 139.85(10) ?
N3 Ir1 C3 . . 123.22(11) ?
N3 Ir1 C9 . . 103.83(11) ?
N3 Ir1 C10 . . 161.29(11) ?
N3 Ir1 C11 . . 97.21(11) ?
C2 Ir1 Cl1 . . 129.26(8) ?
C2 Ir1 C3 . . 64.62(12) ?
C2 Ir1 C10 . . 38.21(11) ?
C2 Ir1 C11 . . 64.51(12) ?
C3 Ir1 Cl1 . . 98.98(9) ?
C3 Ir1 C10 . . 39.06(12) ?
C3 Ir1 C11 . . 38.37(12) ?
C9 Ir1 Cl1 . . 163.07(9) ?
C9 Ir1 C2 . . 39.36(11) ?
C9 Ir1 C3 . . 65.48(12) ?
C9 Ir1 C10 . . 65.60(12) ?
C9 Ir1 C11 . . 38.92(12) ?
C10 Ir1 Cl1 . . 98.26(8) ?
C11 Ir1 Cl1 . . 130.92(9) ?
C11 Ir1 C10 . . 64.69(12) ?
C4 N2 Ir1 . . 125.7(2) ?
C4 N2 C8 . . 119.5(3) ?
C8 N2 Ir1 . . 114.85(19) ?
C12 N3 Ir1 . . 116.05(19) ?
C12 N3 C13 . . 120.5(2) ?
C13 N3 Ir1 . . 123.07(18) ?
C16 N4 C23 . . 119.5(3) ?
C16 N4 C24 . . 119.2(3) ?
C24 N4 C23 . . 117.9(3) ?
H1A C1 H1B . . 109.500000 ?
H1A C1 H1C . . 109.500000 ?
H1B C1 H1C . . 109.500000 ?
C11 C1 H1A . . 109.500000 ?
C11 C1 H1B . . 109.500000 ?
C11 C1 H1C . . 109.500000 ?
C9 C2 Ir1 . . 69.06(17) ?
C9 C2 C20 . . 126.3(3) ?
C10 C2 Ir1 . . 71.37(17) ?
C10 C2 C9 . . 108.9(3) ?
C10 C2 C20 . . 124.7(3) ?
C20 C2 Ir1 . . 127.3(2) ?
C10 C3 Ir1 . . 70.89(16) ?
C10 C3 C22 . . 125.4(3) ?
C11 C3 Ir1 . . 70.97(17) ?
C11 C3 C10 . . 107.9(3) ?
C11 C3 C22 . . 126.5(3) ?
C22 C3 Ir1 . . 127.9(2) ?
N2 C4 H4 . . 120.100000 ?
N2 C4 C5 . . 119.7(3) ?
C5 C4 H4 . . 120.100000 ?
F2 C5 C4 . . 118.4(3) ?
F2 C5 C6 . . 119.4(3) ?
C6 C5 C4 . . 122.2(3) ?
C5 C6 H6 . . 121.600000 ?
C5 C6 C7 . . 116.9(3) ?
C7 C6 H6 . . 121.600000 ?
C6 C7 H7 . . 120.100000 ?
C8 C7 C6 . . 119.9(3) ?
C8 C7 H7 . . 120.100000 ?
N2 C8 C7 . . 121.8(3) ?
N2 C8 C12 . . 116.1(2) ?
C7 C8 C12 . . 121.7(3) ?
C2 C9 Ir1 . . 71.58(17) ?
C2 C9 C19 . . 126.8(3) ?
C11 C9 Ir1 . . 72.00(17) ?
C11 C9 C2 . . 106.9(3) ?
C11 C9 C19 . . 126.1(3) ?
C19 C9 Ir1 . . 126.1(2) ?
C2 C10 Ir1 . . 70.43(17) ?
C2 C10 C3 . . 107.3(3) ?
C2 C10 C21 . . 126.0(3) ?
C3 C10 Ir1 . . 70.05(17) ?
C3 C10 C21 . . 126.6(3) ?
C21 C10 Ir1 . . 127.0(2) ?
C1 C11 Ir1 . . 127.7(2) ?
C3 C11 Ir1 . . 70.66(17) ?
C3 C11 C1 . . 126.1(3) ?
C3 C11 C9 . . 108.8(3) ?
C9 C11 Ir1 . . 69.08(17) ?
C9 C11 C1 . . 125.0(3) ?
O2 C12 N3 . . 128.4(3) ?
O2 C12 C8 . . 119.1(3) ?
N3 C12 C8 . . 112.3(2) ?
C14 C13 N3 . . 118.5(3) ?
C18 C13 N3 . . 124.1(3) ?
C18 C13 C14 . . 117.4(3) ?
C13 C14 H14 . . 119.100000 ?
C15 C14 C13 . . 121.9(3) ?
C15 C14 H14 . . 119.100000 ?
C14 C15 H15 . . 119.500000 ?
C14 C15 C16 . . 121.0(3) ?
C16 C15 H15 . . 119.500000 ?
N4 C16 C15 . . 121.0(3) ?
N4 C16 C17 . . 121.9(3) ?
C15 C16 C17 . . 117.1(3) ?
C16 C17 H17 . . 119.200000 ?
C18 C17 C16 . . 121.5(3) ?
C18 C17 H17 . . 119.200000 ?
C13 C18 H18 . . 119.500000 ?
C17 C18 C13 . . 121.1(3) ?
C17 C18 H18 . . 119.500000 ?
C9 C19 H19A . . 109.500000 ?
C9 C19 H19B . . 109.500000 ?
C9 C19 H19C . . 109.500000 ?
H19A C19 H19B . . 109.500000 ?
H19A C19 H19C . . 109.500000 ?
H19B C19 H19C . . 109.500000 ?
C2 C20 H20A . . 109.500000 ?
C2 C20 H20B . . 109.500000 ?
C2 C20 H20C . . 109.500000 ?
H20A C20 H20B . . 109.500000 ?
H20A C20 H20C . . 109.500000 ?
H20B C20 H20C . . 109.500000 ?
C10 C21 H21A . . 109.500000 ?
C10 C21 H21B . . 109.500000 ?
C10 C21 H21C . . 109.500000 ?
H21A C21 H21B . . 109.500000 ?
H21A C21 H21C . . 109.500000 ?
H21B C21 H21C . . 109.500000 ?
C3 C22 H22A . . 109.500000 ?
C3 C22 H22B . . 109.500000 ?
C3 C22 H22C . . 109.500000 ?
H22A C22 H22B . . 109.500000 ?
H22A C22 H22C . . 109.500000 ?
H22B C22 H22C . . 109.500000 ?
N4 C23 H23A . . 109.500000 ?
N4 C23 H23B . . 109.500000 ?
N4 C23 H23C . . 109.500000 ?
H23A C23 H23B . . 109.500000 ?
H23A C23 H23C . . 109.500000 ?
H23B C23 H23C . . 109.500000 ?
N4 C24 H24A . . 109.500000 ?
N4 C24 H24B . . 109.500000 ?
N4 C24 H24C . . 109.500000 ?
H24A C24 H24B . . 109.500000 ?
H24A C24 H24C . . 109.500000 ?
H24B C24 H24C . . 109.500000 ?

loop_
_geom_bond_atom_site_label_1
_geom_bond_atom_site_label_2
_geom_bond_site_symmetry_2
_geom_bond_distance
_geom_bond_publ_flag
Ir1 Cl1 . 2.4244(7) ?
Ir1 N2 . 2.084(2) ?
Ir1 N3 . 2.101(2) ?
Ir1 C2 . 2.167(3) ?
Ir1 C3 . 2.168(3) ?
Ir1 C9 . 2.133(3) ?
Ir1 C10 . 2.180(3) ?
Ir1 C11 . 2.172(3) ?
F2 C5 . 1.346(4) ?
O2 C12 . 1.240(4) ?
N2 C4 . 1.338(4) ?
N2 C8 . 1.351(4) ?
N3 C12 . 1.341(4) ?
N3 C13 . 1.420(4) ?
N4 C16 . 1.391(4) ?
N4 C23 . 1.440(5) ?
N4 C24 . 1.439(4) ?
C1 H1A . 0.980000 ?
C1 H1B . 0.980000 ?
C1 H1C . 0.980000 ?
C1 C11 . 1.498(4) ?
C2 C9 . 1.449(4) ?
C2 C10 . 1.423(4) ?
C2 C20 . 1.488(5) ?
C3 C10 . 1.453(4) ?
C3 C11 . 1.426(5) ?
C3 C22 . 1.492(5) ?
C4 H4 . 0.950000 ?
C4 C5 . 1.378(4) ?
C5 C6 . 1.376(5) ?
C6 H6 . 0.950000 ?
C6 C7 . 1.381(4) ?
C7 H7 . 0.950000 ?
C7 C8 . 1.374(4) ?
C8 C12 . 1.490(4) ?
C9 C11 . 1.435(5) ?
C9 C19 . 1.490(5) ?
C10 C21 . 1.492(4) ?
C13 C14 . 1.393(4) ?
C13 C18 . 1.390(4) ?
C14 H14 . 0.950000 ?
C14 C15 . 1.380(4) ?
C15 H15 . 0.950000 ?
C15 C16 . 1.399(4) ?
C16 C17 . 1.400(4) ?
C17 H17 . 0.950000 ?
C17 C18 . 1.386(4) ?
C18 H18 . 0.950000 ?
C19 H19A . 0.980000 ?
C19 H19B . 0.980000 ?
C19 H19C . 0.980000 ?
C20 H20A . 0.980000 ?
C20 H20B . 0.980000 ?
C20 H20C . 0.980000 ?
C21 H21A . 0.980000 ?
C21 H21B . 0.980000 ?
C21 H21C . 0.980000 ?
C22 H22A . 0.980000 ?
C22 H22B . 0.980000 ?
C22 H22C . 0.980000 ?
C23 H23A . 0.980000 ?
C23 H23B . 0.980000 ?
C23 H23C . 0.980000 ?
C24 H24A . 0.980000 ?
C24 H24B . 0.980000 ?
C24 H24C . 0.980000 ?

loop_
_geom_torsion_atom_site_label_1
_geom_torsion_atom_site_label_2
_geom_torsion_atom_site_label_3
_geom_torsion_atom_site_label_4
_geom_torsion_site_symmetry_1
_geom_torsion_site_symmetry_2
_geom_torsion_site_symmetry_3
_geom_torsion_site_symmetry_4
_geom_torsion
_geom_torsion_publ_flag
Ir1 N2 C4 C5 . . . . 177.6(2) ?
Ir1 N2 C8 C7 . . . . -176.6(2) ?
Ir1 N2 C8 C12 . . . . 9.6(3) ?
Ir1 N3 C12 O2 . . . . 166.6(3) ?
Ir1 N3 C12 C8 . . . . -18.6(3) ?
Ir1 N3 C13 C14 . . . . 47.8(3) ?
Ir1 N3 C13 C18 . . . . -131.3(3) ?
Ir1 C2 C9 C11 . . . . -63.8(2) ?
Ir1 C2 C9 C19 . . . . 121.8(3) ?
Ir1 C2 C10 C3 . . . . 60.6(2) ?
Ir1 C2 C10 C21 . . . . -122.0(3) ?
Ir1 C3 C10 C2 . . . . -60.9(2) ?
Ir1 C3 C10 C21 . . . . 121.8(3) ?
Ir1 C3 C11 C1 . . . . -123.1(3) ?
Ir1 C3 C11 C9 . . . . 58.7(2) ?
Ir1 C9 C11 C1 . . . . 122.1(3) ?
Ir1 C9 C11 C3 . . . . -59.7(2) ?
F2 C5 C6 C7 . . . . -178.1(3) ?
N2 C4 C5 F2 . . . . 179.1(3) ?
N2 C4 C5 C6 . . . . -0.2(5) ?
N2 C8 C12 O2 . . . . -178.8(3) ?
N2 C8 C12 N3 . . . . 5.9(4) ?
N3 C13 C14 C15 . . . . -178.6(3) ?
N3 C13 C18 C17 . . . . 179.1(3) ?
N4 C16 C17 C18 . . . . -178.2(3) ?
C2 C9 C11 Ir1 . . . . 63.5(2) ?
C2 C9 C11 C1 . . . . -174.4(3) ?
C2 C9 C11 C3 . . . . 3.8(3) ?
C4 N2 C8 C7 . . . . 2.9(4) ?
C4 N2 C8 C12 . . . . -170.9(3) ?
C4 C5 C6 C7 . . . . 1.2(5) ?
C5 C6 C7 C8 . . . . -0.3(5) ?
C6 C7 C8 N2 . . . . -1.8(5) ?
C6 C7 C8 C12 . . . . 171.6(3) ?
C7 C8 C12 O2 . . . . 7.4(4) ?
C7 C8 C12 N3 . . . . -167.9(3) ?
C8 N2 C4 C5 . . . . -1.9(4) ?
C9 C2 C10 Ir1 . . . . -59.0(2) ?
C9 C2 C10 C3 . . . . 1.6(3) ?
C9 C2 C10 C21 . . . . 178.9(3) ?
C10 C2 C9 Ir1 . . . . 60.5(2) ?
C10 C2 C9 C11 . . . . -3.4(3) ?
C10 C2 C9 C19 . . . . -177.7(3) ?
C10 C3 C11 Ir1 . . . . -61.6(2) ?
C10 C3 C11 C1 . . . . 175.3(3) ?
C10 C3 C11 C9 . . . . -2.9(3) ?
C11 C3 C10 Ir1 . . . . 61.7(2) ?
C11 C3 C10 C2 . . . . 0.8(3) ?
C11 C3 C10 C21 . . . . -176.5(3) ?
C12 N3 C13 C14 . . . . -139.5(3) ?
C12 N3 C13 C18 . . . . 41.4(4) ?
C13 N3 C12 O2 . . . . -6.6(5) ?
C13 N3 C12 C8 . . . . 168.2(2) ?
C13 C14 C15 C16 . . . . -0.2(5) ?
C14 C13 C18 C17 . . . . 0.0(5) ?
C14 C15 C16 N4 . . . . 178.7(3) ?
C14 C15 C16 C17 . . . . -0.6(5) ?
C15 C16 C17 C18 . . . . 1.1(5) ?
C16 C17 C18 C13 . . . . -0.8(5) ?
C18 C13 C14 C15 . . . . 0.5(5) ?
C19 C9 C11 Ir1 . . . . -122.0(3) ?
C19 C9 C11 C1 . . . . 0.1(5) ?
C19 C9 C11 C3 . . . . 178.3(3) ?
C20 C2 C9 Ir1 . . . . -121.6(3) ?
C20 C2 C9 C11 . . . . 174.5(3) ?
C20 C2 C9 C19 . . . . 0.2(5) ?
C20 C2 C10 Ir1 . . . . 123.0(3) ?
C20 C2 C10 C3 . . . . -176.4(3) ?
C20 C2 C10 C21 . . . . 1.0(5) ?
C22 C3 C10 Ir1 . . . . -123.4(3) ?
C22 C3 C10 C2 . . . . 175.7(3) ?
C22 C3 C10 C21 . . . . -1.6(5) ?
C22 C3 C11 Ir1 . . . . 123.5(3) ?
C22 C3 C11 C1 . . . . 0.4(5) ?
C22 C3 C11 C9 . . . . -177.7(3) ?
C23 N4 C16 C15 . . . . 6.6(5) ?
C23 N4 C16 C17 . . . . -174.1(3) ?
C24 N4 C16 C15 . . . . 165.6(3) ?
C24 N4 C16 C17 . . . . -15.1(5) ?
